data_1570527
loop_
_publ_author_name
'Gulyaeva, Ekaterina S.'
'Osipova, Elena S.'
'Kovalenko, Sergey A.'
'Filippov, Oleg A.'
'Belkova, Natalia V.'
'Vendier, Laure'
'Canac, Yves'
'Shubina, Elena S.'
'Valyaev, Dmitry A.'

_publ_section_title
;
 Two active species from a single metal halide precursor: a case study of
 highly productive Mn-catalyzed dehydrogenation of amine-boranes
 <i>via</i> intermolecular bimetallic cooperation.
;
_journal_issue 4
_journal_name_full 'Chemical science'
_journal_page_first 1409
_journal_page_last 1417
_journal_paper_doi 10.1039/d3sc05356c
_journal_volume 15
_journal_year 2024
_chemical_compound_source 'synthesis as described'
_chemical_formula_moiety 'C30 H31 Mn N5 O3, B F4'
_chemical_formula_sum 'C30 H31 B F4 Mn N5 O3'
_chemical_formula_weight 651.35
_space_group_IT_number 15
_space_group_name_Hall '-I 2ya'
_space_group_name_H-M_alt 'I 1 2/a 1'
_symmetry_cell_setting monoclinic
_symmetry_Int_Tables_number 15
_symmetry_space_group_name_Hall '-I 2ya'
_symmetry_space_group_name_H-M 'I 1 2/a 1'
_atom_sites_solution_hydrogens geom
_audit_creation_date 2023-03-13T14:45:19-00:00
_audit_creation_method 'WinGX routine CIF_UPDATE'
_audit_update_record
;
2023-05-11 deposited with the CCDC.	2023-12-07 downloaded from the CCDC.
;
_cell_angle_alpha 90
_cell_angle_beta 99.9120(10)
_cell_angle_gamma 90
_cell_formula_units_Z 8
_cell_length_a 23.6994(2)
_cell_length_b 8.04650(10)
_cell_length_c 33.4683(2)
_cell_measurement_reflns_used 26413
_cell_measurement_temperature 173(2)
_cell_measurement_theta_max 71.3890
_cell_measurement_theta_min 3.7830
_cell_measurement_wavelength 1.54184
_cell_volume 6287.04(10)
_computing_molecular_graphics 'Ortep-3 for Windows (Farrugia, 1997)'
_computing_publication_material 'WinGX publication routines (Farrugia, 1999)'
_computing_structure_refinement 'SHELXL-2018/3 (Sheldrick, 2018)'
_computing_structure_solution 'SIR2014 (Burla et al., 1994)'
_diffrn_ambient_temperature 173(2)
_diffrn_detector_type Eos
_diffrn_measured_fraction_theta_full 0.999
_diffrn_measured_fraction_theta_max 0.995
_diffrn_measurement_device 'four-circle diffractometer'
_diffrn_measurement_device_type 'Xcalibur, Eos, Gemini ultra'
_diffrn_measurement_method 'omega scans'
_diffrn_radiation_monochromator mirror
_diffrn_radiation_probe x-ray
_diffrn_radiation_type CuK\a
_diffrn_radiation_wavelength 1.54184
_diffrn_reflns_av_R_equivalents 0.0384
_diffrn_reflns_av_unetI/netI 0.0176
_diffrn_reflns_Laue_measured_fraction_full 0.999
_diffrn_reflns_Laue_measured_fraction_max 0.995
_diffrn_reflns_limit_h_max 29
_diffrn_reflns_limit_h_min -29
_diffrn_reflns_limit_k_max 9
_diffrn_reflns_limit_k_min -9
_diffrn_reflns_limit_l_max 41
_diffrn_reflns_limit_l_min -38
_diffrn_reflns_number 59479
_diffrn_reflns_point_group_measured_fraction_full 0.999
_diffrn_reflns_point_group_measured_fraction_max 0.995
_diffrn_reflns_theta_full 67.684
_diffrn_reflns_theta_max 71.493
_diffrn_reflns_theta_min 5.005
_diffrn_source 'fine-focus sealed X-ray tube'
_diffrn_source_type 'Enhance Ultra (Cu) X-ray Source'
_diffrn_standards_decay_% 0
_diffrn_standards_interval_count 0
_diffrn_standards_number 0
_exptl_absorpt_coefficient_mu 3.961
_exptl_absorpt_correction_T_max 1.00000
_exptl_absorpt_correction_T_min 0.70919
_exptl_absorpt_correction_type multi-scan
_exptl_absorpt_process_details
;
CrysAlisPro 1.171.41.112a (Rigaku Oxford Diffraction, 2021)
Empirical absorption correction using spherical harmonics,
implemented in SCALE3 ABSPACK scaling algorithm.
;
_exptl_crystal_colour 'light yellow'
_exptl_crystal_density_diffrn 1.376
_exptl_crystal_density_method 'not measured'
_exptl_crystal_description block
_exptl_crystal_F_000 2688
_exptl_crystal_recrystallization_method 'Re-crystallisation from solvent: MeCN/Et2O'
_exptl_crystal_size_max 0.2
_exptl_crystal_size_mid 0.15
_exptl_crystal_size_min 0.1
_refine_diff_density_max 0.651
_refine_diff_density_min -0.506
_refine_diff_density_rms 0.053
_refine_ls_extinction_method none
_refine_ls_goodness_of_fit_ref 1.042
_refine_ls_hydrogen_treatment constr
_refine_ls_matrix_type full
_refine_ls_number_parameters 404
_refine_ls_number_reflns 6105
_refine_ls_number_restraints 0
_refine_ls_restrained_S_all 1.042
_refine_ls_R_factor_all 0.0387
_refine_ls_R_factor_gt 0.0365
_refine_ls_shift/su_max 0
_refine_ls_shift/su_mean 0
_refine_ls_structure_factor_coef Fsqd
_refine_ls_weighting_details 'w=1/[\s^2^(Fo^2^)+(0.0589P)^2^+5.1309P] where P=(Fo^2^+2Fc^2^)/3'
_refine_ls_weighting_scheme calc
_refine_ls_wR_factor_gt 0.1003
_refine_ls_wR_factor_ref 0.1023
_reflns_Friedel_coverage 0
_reflns_number_gt 5757
_reflns_number_total 6105
_reflns_threshold_expression 'I > 2\s(I)'
_cod_data_source_file d3sc05356c3.cif
_cod_data_source_block complex_[3MeCN](BF4)
_cod_depositor_comments
;
The following automatic conversions were performed:

data item '_diffrn_radiation_probe' value 'X-ray' was changed to
'x-ray' in accordance with the
/home/data/users/saulius/crontab/automatic-downloads/rss-feeds/RSC/lib/dictionaries/cif_core.dic
dictionary named 'cif_core.dic' version 2.4.2 last updated on
2011-04-26.

Automatic conversion script
Id: cif_fix_values 8170 2020-07-09 18:12:32Z antanas 

 Adding full bibliography for 1570527--1570528.cif.
;
_cod_original_sg_symbol_H-M 'I 2/a'
_cod_database_code 1570527
_oxdiff_exptl_absorpt_empirical_details
;
Empirical correction (ABSPACK) includes:
- Absorption correction using spherical harmonics
- Frame scaling
;
_shelx_shelxl_version_number 2018/3

loop_
_symmetry_equiv_pos_as_xyz
'x, y, z'
'-x+1/2, y, -z'
'x+1/2, y+1/2, z+1/2'
'-x+1, y+1/2, -z+1/2'
'-x, -y, -z'
'x-1/2, -y, z'
'-x+1/2, -y+1/2, -z+1/2'
'x, -y+1/2, z+1/2'

loop_
_atom_site_label
_atom_site_type_symbol
_atom_site_fract_x
_atom_site_fract_y
_atom_site_fract_z
_atom_site_U_iso_or_equiv
_atom_site_adp_type
_atom_site_occupancy
_atom_site_site_symmetry_order
_atom_site_calc_flag
_atom_site_refinement_flags_posn
_atom_site_refinement_flags_adp
_atom_site_refinement_flags_occupancy
_atom_site_disorder_assembly
_atom_site_disorder_group
C1 C 0.48227(7) 0.6968(2) 0.13968(6) 0.0354(4) Uani 1 1 d . . . . .
C2 C 0.38099(7) 0.7788(2) 0.12046(6) 0.0383(4) Uani 1 1 d . . . . .
C3 C 0.41091(7) 0.5321(2) 0.16995(6) 0.0365(4) Uani 1 1 d . . . . .
C4 C 0.34449(7) 0.4506(2) 0.09581(5) 0.0341(4) Uani 1 1 d . . . . .
C5 C 0.46023(7) 0.3594(2) 0.11328(5) 0.0299(3) Uani 1 1 d . . . . .
C6 C 0.39126(8) 0.2579(2) 0.05368(6) 0.0403(4) Uani 1 1 d . . . . .
H6A H 0.398172 0.336252 0.032221 0.048 Uiso 1 1 calc R U . . .
H6B H 0.382078 0.147926 0.040958 0.048 Uiso 1 1 calc R U . . .
C7 C 0.25452(9) 0.3444(3) 0.07926(8) 0.0564(6) Uani 1 1 d . . . . .
H7 H 0.21444 0.330874 0.078038 0.068 Uiso 1 1 calc R U . . .
C8 C 0.28863(9) 0.2500(3) 0.06085(8) 0.0547(6) Uani 1 1 d . . . . .
H8 H 0.277638 0.156426 0.043983 0.066 Uiso 1 1 calc R U . . .
C9 C 0.48123(9) 0.1143(2) 0.08494(6) 0.0398(4) Uani 1 1 d . . . . .
H9 H 0.478068 0.021494 0.06715 0.048 Uiso 1 1 calc R U . . .
C10 C 0.52364(8) 0.1459(2) 0.11586(6) 0.0389(4) Uani 1 1 d . . . . .
H10 H 0.556621 0.07929 0.124366 0.047 Uiso 1 1 calc R U . . .
C11 C 0.43184(9) 0.6600(2) 0.02813(6) 0.0409(4) Uani 1 1 d . . . . .
C12 C 0.43732(13) 0.6957(3) -0.01379(7) 0.0609(6) Uani 1 1 d . . . . .
H12A H 0.437345 0.591173 -0.028836 0.091 Uiso 1 1 calc R U . . .
H12B H 0.473274 0.755172 -0.014276 0.091 Uiso 1 1 calc R U . . .
H12C H 0.40502 0.764548 -0.026412 0.091 Uiso 1 1 calc R U . . .
C21 C 0.26454(7) 0.5957(2) 0.12198(6) 0.0385(4) Uani 1 1 d . . . . .
C22 C 0.24253(8) 0.7360(3) 0.10015(6) 0.0421(4) Uani 1 1 d . . . . .
C23 C 0.21591(8) 0.8557(3) 0.12025(7) 0.0448(4) Uani 1 1 d . . . . .
H23 H 0.200558 0.951939 0.105885 0.054 Uiso 1 1 calc R U . . .
C24 C 0.21113(8) 0.8387(3) 0.16072(7) 0.0449(5) Uani 1 1 d . . . . .
C25 C 0.23352(8) 0.6965(3) 0.18145(7) 0.0451(5) Uani 1 1 d . . . . .
H25 H 0.231084 0.684793 0.209342 0.054 Uiso 1 1 calc R U . . .
C26 C 0.25934(8) 0.5716(2) 0.16224(7) 0.0424(4) Uani 1 1 d . . . . .
C27 C 0.24654(10) 0.7557(3) 0.05590(7) 0.0570(6) Uani 1 1 d . . . . .
H27A H 0.22555 0.855446 0.04512 0.085 Uiso 1 1 calc R U . . .
H27B H 0.229838 0.657966 0.040819 0.085 Uiso 1 1 calc R U . . .
H27C H 0.286829 0.766322 0.053 0.085 Uiso 1 1 calc R U . . .
C28 C 0.18076(10) 0.9675(3) 0.18199(8) 0.0598(6) Uani 1 1 d . . . . .
H28A H 0.20891 1.029411 0.201226 0.09 Uiso 1 1 calc R U . . .
H28B H 0.153578 0.912348 0.196634 0.09 Uiso 1 1 calc R U . . .
H28C H 0.160046 1.044272 0.161925 0.09 Uiso 1 1 calc R U . . .
C29 C 0.27747(10) 0.4111(3) 0.18414(9) 0.0588(6) Uani 1 1 d . . . . .
H29A H 0.244705 0.33512 0.181401 0.088 Uiso 1 1 calc R U . . .
H29B H 0.291158 0.43419 0.212931 0.088 Uiso 1 1 calc R U . . .
H29C H 0.308295 0.359837 0.172311 0.088 Uiso 1 1 calc R U . . .
C31 C 0.54563(7) 0.3597(2) 0.16913(5) 0.0293(3) Uani 1 1 d . . . . .
C32 C 0.53674(7) 0.3034(2) 0.20686(5) 0.0333(4) Uani 1 1 d . . . . .
C33 C 0.57277(8) 0.3641(2) 0.24112(6) 0.0383(4) Uani 1 1 d . . . . .
H33 H 0.567523 0.327094 0.26719 0.046 Uiso 1 1 calc R U . . .
C34 C 0.61611(8) 0.4771(2) 0.23811(6) 0.0394(4) Uani 1 1 d . . . . .
C35 C 0.62374(7) 0.5275(2) 0.19981(6) 0.0382(4) Uani 1 1 d . . . . .
H35 H 0.653036 0.605755 0.197506 0.046 Uiso 1 1 calc R U . . .
C36 C 0.59001(7) 0.4677(2) 0.16463(6) 0.0330(4) Uani 1 1 d . . . . .
C37 C 0.49176(9) 0.1759(3) 0.21129(7) 0.0495(5) Uani 1 1 d . . . . .
H37A H 0.458932 0.189618 0.189347 0.074 Uiso 1 1 calc R U . . .
H37B H 0.47925 0.190728 0.23749 0.074 Uiso 1 1 calc R U . . .
H37C H 0.507819 0.064174 0.209932 0.074 Uiso 1 1 calc R U . . .
C38 C 0.65441(10) 0.5411(4) 0.27557(8) 0.0603(6) Uani 1 1 d . . . . .
H38A H 0.689574 0.586504 0.268151 0.091 Uiso 1 1 calc R U . . .
H38B H 0.664128 0.449905 0.294929 0.091 Uiso 1 1 calc R U . . .
H38C H 0.634457 0.628662 0.287995 0.091 Uiso 1 1 calc R U . . .
C39 C 0.60246(9) 0.5160(3) 0.12371(6) 0.0454(5) Uani 1 1 d . . . . .
H39A H 0.622865 0.622373 0.125796 0.068 Uiso 1 1 calc R U . . .
H39B H 0.566388 0.526747 0.104564 0.068 Uiso 1 1 calc R U . . .
H39C H 0.626247 0.430262 0.114062 0.068 Uiso 1 1 calc R U . . .
B1 B 0.39418(9) 0.1552(3) -0.04282(7) 0.0377(4) Uani 1 1 d . . . . .
N1 N 0.28887(6) 0.4663(2) 0.10057(5) 0.0405(4) Uani 1 1 d . . . . .
N2 N 0.34328(7) 0.3155(2) 0.07124(5) 0.0399(3) Uani 1 1 d . . . . .
N3 N 0.44282(6) 0.24462(18) 0.08416(5) 0.0340(3) Uani 1 1 d . . . . .
N4 N 0.51032(6) 0.29449(18) 0.13319(4) 0.0312(3) Uani 1 1 d . . . . .
N5 N 0.42712(7) 0.62921(19) 0.06062(5) 0.0372(3) Uani 1 1 d . . . . .
O1 O 0.51809(6) 0.78213(17) 0.15514(5) 0.0514(4) Uani 1 1 d . . . . .
O2 O 0.36332(7) 0.91024(17) 0.12255(6) 0.0561(4) Uani 1 1 d . . . . .
O3 O 0.40871(7) 0.5057(2) 0.20349(4) 0.0527(4) Uani 1 1 d . . . . .
F1 F 0.38539(7) 0.32414(16) -0.03982(4) 0.0646(4) Uani 1 1 d . . . . .
F2 F 0.39316(7) 0.10914(18) -0.08254(4) 0.0654(4) Uani 1 1 d . . . . .
F3 F 0.44365(7) 0.1089(2) -0.01875(6) 0.0864(6) Uani 1 1 d . . . . .
F4 F 0.34880(7) 0.0784(2) -0.02857(5) 0.0752(5) Uani 1 1 d . . . . .
Mn1 Mn 0.41767(2) 0.57956(3) 0.11875(2) 0.02846(9) Uani 1 1 d . . . . .

loop_
_atom_site_aniso_label
_atom_site_aniso_U_11
_atom_site_aniso_U_22
_atom_site_aniso_U_33
_atom_site_aniso_U_23
_atom_site_aniso_U_13
_atom_site_aniso_U_12
C1 0.0292(8) 0.0279(8) 0.0488(10) -0.0002(7) 0.0060(7) 0.0034(7)
C2 0.0266(8) 0.0377(10) 0.0505(10) -0.0025(8) 0.0066(7) -0.0007(7)
C3 0.0296(8) 0.0360(9) 0.0437(10) -0.0085(8) 0.0057(7) -0.0017(7)
C4 0.0288(8) 0.0333(8) 0.0386(9) 0.0012(7) 0.0016(7) -0.0003(7)
C5 0.0282(8) 0.0292(8) 0.0329(8) -0.0013(6) 0.0070(6) -0.0006(6)
C6 0.0434(10) 0.0373(9) 0.0373(9) -0.0085(7) -0.0008(8) -0.0017(8)
C7 0.0313(10) 0.0490(12) 0.0835(16) -0.0082(11) -0.0053(10) -0.0074(9)
C8 0.0398(11) 0.0451(11) 0.0718(15) -0.0109(10) -0.0118(10) -0.0080(9)
C9 0.0447(10) 0.0305(9) 0.0453(10) -0.0073(8) 0.0105(8) 0.0035(8)
C10 0.0383(9) 0.0310(9) 0.0481(10) -0.0040(8) 0.0091(8) 0.0068(7)
C11 0.0471(11) 0.0325(9) 0.0432(10) -0.0004(8) 0.0083(8) -0.0064(8)
C12 0.0915(19) 0.0508(13) 0.0417(11) 0.0012(10) 0.0154(11) -0.0195(13)
C21 0.0207(8) 0.0391(10) 0.0548(11) 0.0039(8) 0.0039(7) -0.0013(7)
C22 0.0261(8) 0.0453(11) 0.0529(11) 0.0076(8) 0.0013(7) 0.0007(7)
C23 0.0289(9) 0.0417(10) 0.0619(12) 0.0075(9) 0.0024(8) 0.0026(8)
C24 0.0243(8) 0.0439(11) 0.0653(13) -0.0020(9) 0.0047(8) -0.0045(7)
C25 0.0296(9) 0.0530(12) 0.0533(11) 0.0043(9) 0.0089(8) -0.0083(8)
C26 0.0251(8) 0.0430(10) 0.0585(12) 0.0121(9) 0.0057(8) -0.0042(7)
C27 0.0517(13) 0.0649(15) 0.0523(12) 0.0127(11) 0.0032(10) 0.0106(11)
C28 0.0393(11) 0.0596(14) 0.0809(17) -0.0154(13) 0.0115(11) -0.0018(10)
C29 0.0441(12) 0.0549(14) 0.0799(16) 0.0278(12) 0.0175(11) 0.0049(10)
C31 0.0245(7) 0.0271(8) 0.0364(8) -0.0006(6) 0.0058(6) 0.0034(6)
C32 0.0311(8) 0.0291(8) 0.0411(9) 0.0028(7) 0.0102(7) 0.0020(7)
C33 0.0392(9) 0.0404(10) 0.0358(9) 0.0016(8) 0.0080(7) 0.0085(8)
C34 0.0282(8) 0.0420(10) 0.0460(10) -0.0085(8) 0.0010(7) 0.0095(7)
C35 0.0230(8) 0.0354(9) 0.0568(11) -0.0034(8) 0.0085(7) -0.0004(7)
C36 0.0240(8) 0.0330(8) 0.0438(9) 0.0035(7) 0.0106(7) 0.0034(7)
C37 0.0488(11) 0.0435(11) 0.0586(12) 0.0090(9) 0.0164(10) -0.0098(9)
C38 0.0422(11) 0.0750(16) 0.0589(14) -0.0218(12) -0.0050(10) 0.0041(11)
C39 0.0376(10) 0.0520(12) 0.0506(11) 0.0089(9) 0.0192(8) 0.0010(9)
B1 0.0385(10) 0.0331(10) 0.0400(10) -0.0054(8) 0.0029(8) 0.0003(8)
N1 0.0249(7) 0.0381(8) 0.0560(9) -0.0006(7) 0.0001(6) -0.0029(6)
N2 0.0327(8) 0.0369(8) 0.0462(8) -0.0065(7) -0.0040(6) -0.0031(6)
N3 0.0339(7) 0.0311(7) 0.0367(7) -0.0053(6) 0.0052(6) 0.0009(6)
N4 0.0282(7) 0.0285(7) 0.0374(7) -0.0014(6) 0.0067(6) 0.0025(5)
N5 0.0354(8) 0.0329(8) 0.0430(9) 0.0000(6) 0.0063(6) -0.0004(6)
O1 0.0349(7) 0.0326(7) 0.0810(11) -0.0049(7) -0.0059(7) -0.0042(6)
O2 0.0416(8) 0.0351(8) 0.0917(12) -0.0042(7) 0.0117(8) 0.0083(6)
O3 0.0541(9) 0.0676(10) 0.0379(8) -0.0045(7) 0.0128(6) -0.0034(8)
F1 0.1066(12) 0.0384(6) 0.0493(7) -0.0021(6) 0.0151(7) 0.0089(7)
F2 0.0923(11) 0.0568(8) 0.0499(7) -0.0187(6) 0.0207(7) -0.0100(7)
F3 0.0531(8) 0.1020(13) 0.0924(12) -0.0262(10) -0.0206(8) 0.0335(9)
F4 0.0733(10) 0.0890(11) 0.0655(9) -0.0216(8) 0.0181(8) -0.0411(8)
Mn1 0.02343(14) 0.02718(15) 0.03467(15) -0.00245(10) 0.00470(10) 0.00009(9)

loop_
_atom_type_symbol
_atom_type_description
_atom_type_scat_dispersion_real
_atom_type_scat_dispersion_imag
_atom_type_scat_source
C C 0.0181 0.0091 'International Tables Vol C Tables 4.2.6.8 and 6.1.1.4'
H H 0 0 'International Tables Vol C Tables 4.2.6.8 and 6.1.1.4'
B B 0.009 0.0039 'International Tables Vol C Tables 4.2.6.8 and 6.1.1.4'
N N 0.0311 0.018 'International Tables Vol C Tables 4.2.6.8 and 6.1.1.4'
O O 0.0492 0.0322 'International Tables Vol C Tables 4.2.6.8 and 6.1.1.4'
F F 0.0727 0.0534 'International Tables Vol C Tables 4.2.6.8 and 6.1.1.4'
Mn Mn -0.5299 2.8052 'International Tables Vol C Tables 4.2.6.8 and 6.1.1.4'

loop_
_geom_angle_atom_site_label_1
_geom_angle_atom_site_label_2
_geom_angle_atom_site_label_3
_geom_angle
_geom_angle_site_symmetry_1
_geom_angle_site_symmetry_3
_geom_angle_publ_flag
O1 C1 Mn1 171.27(17) . . ?
O2 C2 Mn1 173.20(17) . . ?
O3 C3 Mn1 176.96(17) . . ?
N2 C4 N1 103.02(15) . . ?
N2 C4 Mn1 123.95(13) . . ?
N1 C4 Mn1 133.00(14) . . ?
N3 C5 N4 102.87(14) . . ?
N3 C5 Mn1 123.82(12) . . ?
N4 C5 Mn1 133.20(12) . . ?
N2 C6 N3 111.32(15) . . ?
N2 C6 H6A 109.4 . . ?
N3 C6 H6A 109.4 . . ?
N2 C6 H6B 109.4 . . ?
N3 C6 H6B 109.4 . . ?
H6A C6 H6B 108 . . ?
C8 C7 N1 106.90(18) . . ?
C8 C7 H7 126.5 . . ?
N1 C7 H7 126.5 . . ?
C7 C8 N2 106.36(18) . . ?
C7 C8 H8 126.8 . . ?
N2 C8 H8 126.8 . . ?
C10 C9 N3 105.95(16) . . ?
C10 C9 H9 127 . . ?
N3 C9 H9 127 . . ?
C9 C10 N4 106.99(16) . . ?
C9 C10 H10 126.5 . . ?
N4 C10 H10 126.5 . . ?
N5 C11 C12 178.7(2) . . ?
C11 C12 H12A 109.5 . . ?
C11 C12 H12B 109.5 . . ?
H12A C12 H12B 109.5 . . ?
C11 C12 H12C 109.5 . . ?
H12A C12 H12C 109.5 . . ?
H12B C12 H12C 109.5 . . ?
C26 C21 C22 122.25(19) . . ?
C26 C21 N1 119.49(17) . . ?
C22 C21 N1 118.03(19) . . ?
C23 C22 C21 117.90(19) . . ?
C23 C22 C27 120.93(19) . . ?
C21 C22 C27 121.16(19) . . ?
C24 C23 C22 121.72(19) . . ?
C24 C23 H23 119.1 . . ?
C22 C23 H23 119.1 . . ?
C23 C24 C25 118.7(2) . . ?
C23 C24 C28 121.3(2) . . ?
C25 C24 C28 120.0(2) . . ?
C26 C25 C24 121.5(2) . . ?
C26 C25 H25 119.2 . . ?
C24 C25 H25 119.2 . . ?
C21 C26 C25 117.87(18) . . ?
C21 C26 C29 121.7(2) . . ?
C25 C26 C29 120.3(2) . . ?
C22 C27 H27A 109.5 . . ?
C22 C27 H27B 109.5 . . ?
H27A C27 H27B 109.5 . . ?
C22 C27 H27C 109.5 . . ?
H27A C27 H27C 109.5 . . ?
H27B C27 H27C 109.5 . . ?
C24 C28 H28A 109.5 . . ?
C24 C28 H28B 109.5 . . ?
H28A C28 H28B 109.5 . . ?
C24 C28 H28C 109.5 . . ?
H28A C28 H28C 109.5 . . ?
H28B C28 H28C 109.5 . . ?
C26 C29 H29A 109.5 . . ?
C26 C29 H29B 109.5 . . ?
H29A C29 H29B 109.5 . . ?
C26 C29 H29C 109.5 . . ?
H29A C29 H29C 109.5 . . ?
H29B C29 H29C 109.5 . . ?
C32 C31 C36 122.46(16) . . ?
C32 C31 N4 118.81(15) . . ?
C36 C31 N4 118.57(15) . . ?
C31 C32 C33 117.72(16) . . ?
C31 C32 C37 122.14(17) . . ?
C33 C32 C37 120.09(17) . . ?
C34 C33 C32 121.70(17) . . ?
C34 C33 H33 119.2 . . ?
C32 C33 H33 119.2 . . ?
C35 C34 C33 118.35(17) . . ?
C35 C34 C38 120.9(2) . . ?
C33 C34 C38 120.7(2) . . ?
C34 C35 C36 122.30(17) . . ?
C34 C35 H35 118.8 . . ?
C36 C35 H35 118.8 . . ?
C35 C36 C31 117.35(16) . . ?
C35 C36 C39 120.56(17) . . ?
C31 C36 C39 122.08(17) . . ?
C32 C37 H37A 109.5 . . ?
C32 C37 H37B 109.5 . . ?
H37A C37 H37B 109.5 . . ?
C32 C37 H37C 109.5 . . ?
H37A C37 H37C 109.5 . . ?
H37B C37 H37C 109.5 . . ?
C34 C38 H38A 109.5 . . ?
C34 C38 H38B 109.5 . . ?
H38A C38 H38B 109.5 . . ?
C34 C38 H38C 109.5 . . ?
H38A C38 H38C 109.5 . . ?
H38B C38 H38C 109.5 . . ?
C36 C39 H39A 109.5 . . ?
C36 C39 H39B 109.5 . . ?
H39A C39 H39B 109.5 . . ?
C36 C39 H39C 109.5 . . ?
H39A C39 H39C 109.5 . . ?
H39B C39 H39C 109.5 . . ?
F3 B1 F2 111.69(19) . . ?
F3 B1 F1 110.67(18) . . ?
F2 B1 F1 110.95(17) . . ?
F3 B1 F4 108.29(19) . . ?
F2 B1 F4 108.95(17) . . ?
F1 B1 F4 106.07(18) . . ?
C4 N1 C7 111.56(17) . . ?
C4 N1 C21 127.21(16) . . ?
C7 N1 C21 121.09(16) . . ?
C4 N2 C8 112.15(17) . . ?
C4 N2 C6 124.50(15) . . ?
C8 N2 C6 122.92(17) . . ?
C5 N3 C9 112.61(15) . . ?
C5 N3 C6 124.72(15) . . ?
C9 N3 C6 122.60(15) . . ?
C5 N4 C10 111.56(15) . . ?
C5 N4 C31 126.94(14) . . ?
C10 N4 C31 121.42(14) . . ?
C11 N5 Mn1 178.60(17) . . ?
C3 Mn1 C2 92.03(9) . . ?
C3 Mn1 C1 87.16(8) . . ?
C2 Mn1 C1 84.67(8) . . ?
C3 Mn1 N5 178.49(7) . . ?
C2 Mn1 N5 89.37(8) . . ?
C1 Mn1 N5 92.41(7) . . ?
C3 Mn1 C4 92.36(8) . . ?
C2 Mn1 C4 94.54(8) . . ?
C1 Mn1 C4 179.06(8) . . ?
N5 Mn1 C4 88.09(7) . . ?
C3 Mn1 C5 91.58(8) . . ?
C2 Mn1 C5 176.35(8) . . ?
C1 Mn1 C5 95.00(7) . . ?
N5 Mn1 C5 87.01(6) . . ?
C4 Mn1 C5 85.82(7) . . ?

loop_
_geom_bond_atom_site_label_1
_geom_bond_atom_site_label_2
_geom_bond_distance
_geom_bond_site_symmetry_2
_geom_bond_publ_flag
C1 O1 1.144(2) . ?
C1 Mn1 1.8318(18) . ?
C2 O2 1.144(2) . ?
C2 Mn1 1.8291(19) . ?
C3 O3 1.152(2) . ?
C3 Mn1 1.7893(19) . ?
C4 N2 1.360(2) . ?
C4 N1 1.361(2) . ?
C4 Mn1 2.0535(17) . ?
C5 N3 1.354(2) . ?
C5 N4 1.361(2) . ?
C5 Mn1 2.0623(17) . ?
C6 N2 1.443(3) . ?
C6 N3 1.455(2) . ?
C6 H6A 0.99 . ?
C6 H6B 0.99 . ?
C7 C8 1.335(3) . ?
C7 N1 1.391(3) . ?
C7 H7 0.95 . ?
C8 N2 1.386(3) . ?
C8 H8 0.95 . ?
C9 C10 1.337(3) . ?
C9 N3 1.386(2) . ?
C9 H9 0.95 . ?
C10 N4 1.389(2) . ?
C10 H10 0.95 . ?
C11 N5 1.140(3) . ?
C11 C12 1.459(3) . ?
C12 H12A 0.98 . ?
C12 H12B 0.98 . ?
C12 H12C 0.98 . ?
C21 C26 1.388(3) . ?
C21 C22 1.396(3) . ?
C21 N1 1.440(3) . ?
C22 C23 1.387(3) . ?
C22 C27 1.509(3) . ?
C23 C24 1.385(3) . ?
C23 H23 0.95 . ?
C24 C25 1.394(3) . ?
C24 C28 1.508(3) . ?
C25 C26 1.390(3) . ?
C25 H25 0.95 . ?
C26 C29 1.511(3) . ?
C27 H27A 0.98 . ?
C27 H27B 0.98 . ?
C27 H27C 0.98 . ?
C28 H28A 0.98 . ?
C28 H28B 0.98 . ?
C28 H28C 0.98 . ?
C29 H29A 0.98 . ?
C29 H29B 0.98 . ?
C29 H29C 0.98 . ?
C31 C32 1.392(2) . ?
C31 C36 1.392(2) . ?
C31 N4 1.441(2) . ?
C32 C33 1.395(3) . ?
C32 C37 1.505(3) . ?
C33 C34 1.389(3) . ?
C33 H33 0.95 . ?
C34 C35 1.386(3) . ?
C34 C38 1.507(3) . ?
C35 C36 1.390(3) . ?
C35 H35 0.95 . ?
C36 C39 1.501(3) . ?
C37 H37A 0.98 . ?
C37 H37B 0.98 . ?
C37 H37C 0.98 . ?
C38 H38A 0.98 . ?
C38 H38B 0.98 . ?
C38 H38C 0.98 . ?
C39 H39A 0.98 . ?
C39 H39B 0.98 . ?
C39 H39C 0.98 . ?
B1 F3 1.356(3) . ?
B1 F2 1.376(2) . ?
B1 F1 1.381(2) . ?
B1 F4 1.394(3) . ?
N5 Mn1 2.0360(16) . ?

loop_
_geom_torsion_atom_site_label_1
_geom_torsion_atom_site_label_2
_geom_torsion_atom_site_label_3
_geom_torsion_atom_site_label_4
_geom_torsion
_geom_torsion_site_symmetry_1
_geom_torsion_site_symmetry_2
_geom_torsion_site_symmetry_3
_geom_torsion_site_symmetry_4
_geom_torsion_publ_flag
N1 C7 C8 N2 0.1(3) . . . . ?
N3 C9 C10 N4 -0.1(2) . . . . ?
C26 C21 C22 C23 1.6(3) . . . . ?
N1 C21 C22 C23 176.05(16) . . . . ?
C26 C21 C22 C27 -177.33(19) . . . . ?
N1 C21 C22 C27 -2.8(3) . . . . ?
C21 C22 C23 C24 0.2(3) . . . . ?
C27 C22 C23 C24 179.08(19) . . . . ?
C22 C23 C24 C25 -0.4(3) . . . . ?
C22 C23 C24 C28 -178.40(19) . . . . ?
C23 C24 C25 C26 -1.2(3) . . . . ?
C28 C24 C25 C26 176.87(18) . . . . ?
C22 C21 C26 C25 -3.0(3) . . . . ?
N1 C21 C26 C25 -177.44(16) . . . . ?
C22 C21 C26 C29 173.14(19) . . . . ?
N1 C21 C26 C29 -1.3(3) . . . . ?
C24 C25 C26 C21 2.8(3) . . . . ?
C24 C25 C26 C29 -173.40(19) . . . . ?
C36 C31 C32 C33 2.6(3) . . . . ?
N4 C31 C32 C33 177.81(15) . . . . ?
C36 C31 C32 C37 -174.83(17) . . . . ?
N4 C31 C32 C37 0.4(2) . . . . ?
C31 C32 C33 C34 0.1(3) . . . . ?
C37 C32 C33 C34 177.57(18) . . . . ?
C32 C33 C34 C35 -1.0(3) . . . . ?
C32 C33 C34 C38 179.86(18) . . . . ?
C33 C34 C35 C36 -0.7(3) . . . . ?
C38 C34 C35 C36 178.43(18) . . . . ?
C34 C35 C36 C31 3.2(3) . . . . ?
C34 C35 C36 C39 -175.49(17) . . . . ?
C32 C31 C36 C35 -4.1(3) . . . . ?
N4 C31 C36 C35 -179.41(15) . . . . ?
C32 C31 C36 C39 174.49(17) . . . . ?
N4 C31 C36 C39 -0.8(2) . . . . ?
N2 C4 N1 C7 -0.3(2) . . . . ?
Mn1 C4 N1 C7 -178.36(16) . . . . ?
N2 C4 N1 C21 -176.07(18) . . . . ?
Mn1 C4 N1 C21 5.9(3) . . . . ?
C8 C7 N1 C4 0.2(3) . . . . ?
C8 C7 N1 C21 176.2(2) . . . . ?
C26 C21 N1 C4 -94.4(2) . . . . ?
C22 C21 N1 C4 91.0(2) . . . . ?
C26 C21 N1 C7 90.2(2) . . . . ?
C22 C21 N1 C7 -84.4(2) . . . . ?
N1 C4 N2 C8 0.4(2) . . . . ?
Mn1 C4 N2 C8 178.65(15) . . . . ?
N1 C4 N2 C6 173.09(17) . . . . ?
Mn1 C4 N2 C6 -8.6(3) . . . . ?
C7 C8 N2 C4 -0.3(3) . . . . ?
C7 C8 N2 C6 -173.1(2) . . . . ?
N3 C6 N2 C4 49.5(2) . . . . ?
N3 C6 N2 C8 -138.56(19) . . . . ?
N4 C5 N3 C9 -1.6(2) . . . . ?
Mn1 C5 N3 C9 174.97(13) . . . . ?
N4 C5 N3 C6 -178.46(16) . . . . ?
Mn1 C5 N3 C6 -1.9(2) . . . . ?
C10 C9 N3 C5 1.1(2) . . . . ?
C10 C9 N3 C6 178.06(17) . . . . ?
N2 C6 N3 C5 -43.5(2) . . . . ?
N2 C6 N3 C9 139.86(18) . . . . ?
N3 C5 N4 C10 1.46(19) . . . . ?
Mn1 C5 N4 C10 -174.57(13) . . . . ?
N3 C5 N4 C31 -175.27(15) . . . . ?
Mn1 C5 N4 C31 8.7(3) . . . . ?
C9 C10 N4 C5 -0.9(2) . . . . ?
C9 C10 N4 C31 176.06(16) . . . . ?
C32 C31 N4 C5 92.0(2) . . . . ?
C36 C31 N4 C5 -92.6(2) . . . . ?
C32 C31 N4 C10 -84.5(2) . . . . ?
C36 C31 N4 C10 91.0(2) . . . . ?
